data_4066003
loop_
_publ_author_name
'Kandepi, V. V. Krishna Mohan'
'Cardoso, Jo\~ao M. S.'
'Peris, Eduardo'
'Royo, Beatriz'

_publ_section_title
;
 Iron(II) Complexes Bearing Chelating Cyclopentadienyl-N-Heterocyclic
 Carbene Ligands as Catalysts for Hydrosilylation and Hydrogen Transfer
 Reactions
;
_journal_issue 12
_journal_name_full Organometallics
_journal_page_first 2777
_journal_paper_doi 10.1021/om100246j
_journal_volume 29
_journal_year 2010
_chemical_compound_source 'synthesis as described'
_chemical_formula_moiety 'C30 H25 Fe I N2 O,  0.63(C H4 O),  0.37(H2 O)'
_chemical_formula_sum 'C30.63 H28.26 Fe I N2 O2'
_chemical_formula_weight 639.12
_chemical_name_systematic
;
 ?
;
_space_group_crystal_system triclinic
_space_group_IT_number 2
_space_group_name_Hall '-P 1'
_space_group_name_H-M_alt 'P -1'
_symmetry_space_group_name_Hall '-P 1'
_symmetry_space_group_name_H-M 'P -1'
_atom_sites_solution_hydrogens geom
_atom_sites_solution_primary direct
_atom_sites_solution_secondary difmap
_audit_creation_date 2009-12-22T10:17:34-00:00
_audit_creation_method 'WinGX routine CIF_UPDATE'
_cell_angle_alpha 79.630(2)
_cell_angle_beta 84.279(2)
_cell_angle_gamma 79.092(2)
_cell_formula_units_Z 2
_cell_length_a 9.6406(4)
_cell_length_b 9.7057(4)
_cell_length_c 14.1583(5)
_cell_measurement_reflns_used 1956
_cell_measurement_temperature 100(2)
_cell_measurement_theta_max 23.44
_cell_measurement_theta_min 2.4
_cell_measurement_wavelength 0.71073
_cell_volume 1276.63(9)
_computing_cell_refinement 'APPEX2 (BRUKER AXS, 2005)'
_computing_data_collection 'APPEX2 (BRUKER AXS, 2005)'
_computing_data_reduction 'APPEX2 (BRUKER AXS, 2005)'
_computing_molecular_graphics 'Ortep-3 for Windows (Farrugia, 1997)'
_computing_publication_material 'WinGX publication routines (Farrugia, 1999)'
_computing_structure_refinement 'SHELXL-97 (Sheldrick, 2008)'
_computing_structure_solution 'SIR-97  (Giacovazzo et all, 1999)'
_diffrn_ambient_temperature 100(2)
_diffrn_measured_fraction_theta_full 0.999
_diffrn_measured_fraction_theta_max 0.999
_diffrn_measurement_device 'four-circle diffractometer'
_diffrn_measurement_device_type 'BRUKER APPEX-II CCD'
_diffrn_measurement_method 'omega and phi scans'
_diffrn_radiation_monochromator graphite
_diffrn_radiation_probe x-ray
_diffrn_radiation_source 'fine-focus sealed tube'
_diffrn_radiation_type MoK\a
_diffrn_radiation_wavelength 0.7107
_diffrn_reflns_av_R_equivalents 0.0465
_diffrn_reflns_av_unetI/netI 0.0414
_diffrn_reflns_limit_h_max 11
_diffrn_reflns_limit_h_min -11
_diffrn_reflns_limit_k_max 11
_diffrn_reflns_limit_k_min -11
_diffrn_reflns_limit_l_max 17
_diffrn_reflns_limit_l_min 0
_diffrn_reflns_number 23708
_diffrn_reflns_theta_full 26.02
_diffrn_reflns_theta_max 26.02
_diffrn_reflns_theta_min 1.47
_exptl_absorpt_coefficient_mu 1.832
_exptl_absorpt_correction_T_max 1
_exptl_absorpt_correction_T_min 0.905
_exptl_absorpt_correction_type multi-scan
_exptl_absorpt_process_details 'BRUKER SADABS'
_exptl_crystal_colour colourless
_exptl_crystal_density_diffrn 1.6626
_exptl_crystal_density_method 'not measured'
_exptl_crystal_description prism
_exptl_crystal_F_000 642.3
_exptl_crystal_size_max 0.31
_exptl_crystal_size_mid 0.22
_exptl_crystal_size_min 0.1
_refine_diff_density_max 0.561
_refine_diff_density_min -0.972
_refine_diff_density_rms 0.103
_refine_ls_extinction_method none
_refine_ls_goodness_of_fit_ref 1.143
_refine_ls_hydrogen_treatment mixed
_refine_ls_matrix_type full
_refine_ls_number_parameters 364
_refine_ls_number_reflns 4999
_refine_ls_number_restraints 21
_refine_ls_restrained_S_all 1.141
_refine_ls_R_factor_all 0.0525
_refine_ls_R_factor_gt 0.0403
_refine_ls_shift/su_max 0.001
_refine_ls_shift/su_mean 0.000
_refine_ls_structure_factor_coef Fsqd
_refine_ls_weighting_details 'calc w=1/[\s^2^(Fo^2^)+(0.0257P)^2^+0.0008P] where P=(Fo^2^+2Fc^2^)/3'
_refine_ls_weighting_scheme calc
_refine_ls_wR_factor_gt 0.0723
_refine_ls_wR_factor_ref 0.0763
_reflns_number_gt 4268
_reflns_number_total 5002
_reflns_threshold_expression >2\s(I)
_cod_data_source_file om100246j_si_001.cif
_cod_data_source_block ry04ry1n
_cod_depositor_comments
;
The following automatic conversions were performed:
'_diffrn_radiation_monochromador' tag replaced with
'_diffrn_radiation_monochromator'.

Automatic conversion script
Id: cif_correct_tags 1440 2010-10-19 06:21:57Z saulius 
;
_cod_database_code 4066003

loop_
_space_group_symop_operation_xyz
'x, y, z'
'-x, -y, -z'

loop_
_atom_site_label
_atom_site_type_symbol
_atom_site_fract_x
_atom_site_fract_y
_atom_site_fract_z
_atom_site_U_iso_or_equiv
_atom_site_adp_type
_atom_site_occupancy
_atom_site_symmetry_multiplicity
_atom_site_calc_flag
_atom_site_refinement_flags
_atom_site_disorder_assembly
_atom_site_disorder_group
N1 N 0.3344(3) 0.0131(3) 0.3826(2) 0.0173(7) Uani 1 1 d . . .
C2 C 0.3333(4) -0.1087(4) 0.3457(3) 0.0174(9) Uani 1 1 d . . .
H2 H 0.2954 -0.1895 0.3778 0.021 Uiso 1 1 calc R . .
C3 C 0.3952(4) -0.0922(4) 0.2571(3) 0.0163(8) Uani 1 1 d . . .
H3 H 0.4083 -0.1582 0.2135 0.020 Uiso 1 1 calc R . .
N4 N 0.4368(3) 0.0396(3) 0.2405(2) 0.0129(7) Uani 1 1 d . . .
C5 C 0.3969(4) 0.1094(4) 0.3175(3) 0.0168(8) Uani 1 1 d . . .
C6 C 0.5113(4) 0.0908(4) 0.1493(3) 0.0136(8) Uani 1 1 d . . .
H6 H 0.5573 0.0035 0.1225 0.016 Uiso 1 1 calc R . .
C7 C 0.4033(4) 0.1725(4) 0.0768(3) 0.0137(8) Uani 1 1 d . . .
C8 C 0.2594(4) 0.1965(4) 0.1040(3) 0.0170(9) Uani 1 1 d . . .
H8 H 0.2289 0.1652 0.1689 0.020 Uiso 1 1 calc R . .
C9 C 0.1590(4) 0.2643(4) 0.0399(3) 0.0180(9) Uani 1 1 d . . .
H9 H 0.0616 0.2797 0.0612 0.022 Uiso 1 1 calc R . .
C10 C 0.2004(4) 0.3099(4) -0.0551(3) 0.0199(9) Uani 1 1 d . . .
H10 H 0.1322 0.3568 -0.0996 0.024 Uiso 1 1 calc R . .
C11 C 0.3439(4) 0.2858(4) -0.0846(3) 0.0174(8) Uani 1 1 d . . .
H11 H 0.3740 0.3169 -0.1496 0.021 Uiso 1 1 calc R . .
C12 C 0.4433(4) 0.2165(4) -0.0194(3) 0.0175(9) Uani 1 1 d . . .
H12 H 0.5405 0.1988 -0.0410 0.021 Uiso 1 1 calc R . .
C13 C 0.2752(5) 0.0317(5) 0.4793(3) 0.0247(10) Uani 1 1 d . . .
H13A H 0.3523 0.0252 0.5210 0.037 Uiso 1 1 calc R . .
H13B H 0.2193 -0.0428 0.5052 0.037 Uiso 1 1 calc R . .
H13C H 0.2143 0.1252 0.4769 0.037 Uiso 1 1 calc R . .
C14 C 0.6370(4) 0.1634(4) 0.1687(3) 0.0124(8) Uani 1 1 d . . .
C15 C 0.7198(4) 0.2032(4) 0.0713(3) 0.0136(8) Uani 1 1 d . . .
C16 C 0.7870(4) 0.0934(4) 0.0219(3) 0.0157(8) Uani 1 1 d . . .
H16 H 0.7844 -0.0027 0.0501 0.019 Uiso 1 1 calc R . .
C17 C 0.8572(4) 0.1230(4) -0.0677(3) 0.0167(8) Uani 1 1 d . . .
H17 H 0.8997 0.0477 -0.1013 0.020 Uiso 1 1 calc R . .
C18 C 0.8656(4) 0.2622(4) -0.1081(3) 0.0175(9) Uani 1 1 d . . .
H18 H 0.9123 0.2830 -0.1699 0.021 Uiso 1 1 calc R . .
C19 C 0.8056(4) 0.3705(4) -0.0578(3) 0.0182(9) Uani 1 1 d . . .
H19 H 0.8143 0.4658 -0.0843 0.022 Uiso 1 1 calc R . .
C20 C 0.7328(4) 0.3417(4) 0.0313(3) 0.0159(8) Uani 1 1 d . . .
H20 H 0.6916 0.4174 0.0649 0.019 Uiso 1 1 calc R . .
C21 C 0.7474(4) 0.0576(4) 0.2309(3) 0.0135(8) Uani 1 1 d . . .
C22 C 0.7406(4) -0.0848(4) 0.2651(3) 0.0170(8) Uani 1 1 d . . .
H22 H 0.6600 -0.1217 0.2544 0.020 Uiso 1 1 calc R . .
C23 C 0.8497(4) -0.1739(4) 0.3146(3) 0.0199(9) Uani 1 1 d . . .
H23 H 0.8435 -0.2711 0.3365 0.024 Uiso 1 1 calc R . .
C24 C 0.9670(4) -0.1225(4) 0.3322(3) 0.0203(9) Uani 1 1 d . . .
H24 H 1.0409 -0.1835 0.3668 0.024 Uiso 1 1 calc R . .
C25 C 0.9759(4) 0.0188(4) 0.2991(3) 0.0192(9) Uani 1 1 d . . .
H25 H 1.0557 0.0555 0.3115 0.023 Uiso 1 1 calc R . .
C26 C 0.8689(4) 0.1068(4) 0.2479(3) 0.0161(8) Uani 1 1 d . . .
H26 H 0.8779 0.2028 0.2237 0.019 Uiso 1 1 calc R . .
C27 C 0.5771(4) 0.2931(4) 0.2151(3) 0.0147(8) Uani 1 1 d . . .
C28 C 0.6220(4) 0.3314(4) 0.2990(3) 0.0182(9) Uani 1 1 d . . .
H28 H 0.689(5) 0.284(4) 0.334(3) 0.022 Uiso 1 1 d . . .
C29 C 0.5364(5) 0.4639(5) 0.3148(3) 0.0218(9) Uani 1 1 d . . .
H29 H 0.541(5) 0.508(5) 0.365(3) 0.026 Uiso 1 1 d . . .
C30 C 0.4379(5) 0.5040(4) 0.2445(3) 0.0222(9) Uani 1 1 d . . .
H30 H 0.369(5) 0.581(5) 0.241(3) 0.027 Uiso 1 1 d . . .
C31 C 0.4631(4) 0.4010(4) 0.1825(3) 0.0161(8) Uani 1 1 d . . .
H31 H 0.414(4) 0.409(4) 0.131(3) 0.019 Uiso 1 1 d . . .
C32 C 0.4124(4) 0.2852(4) 0.4500(3) 0.0231(9) Uani 1 1 d . . .
O33 O 0.4211(3) 0.2850(3) 0.5293(2) 0.0280(7) Uani 1 1 d . . .
I34 I 0.13526(3) 0.38271(3) 0.32126(2) 0.02703(9) Uani 1 1 d . . .
Fe35 Fe 0.41311(6) 0.30384(6) 0.32405(4) 0.01576(13) Uani 1 1 d . . .
C1W C 0.7941(13) 0.4174(11) 0.4793(9) 0.0419(12) Uani 0.63 1 d PU A 1
H1W1 H 0.7012 0.4216 0.5147 0.063 Uiso 0.63 1 calc PR A 1
H1W2 H 0.7846 0.4785 0.4163 0.063 Uiso 0.63 1 calc PR A 1
H1W3 H 0.8591 0.4504 0.5157 0.063 Uiso 0.63 1 calc PR A 1
O2W O 0.8497(6) 0.2720(6) 0.4660(4) 0.0415(11) Uani 0.63 1 d PU A 1
H2W H 0.9334 0.2665 0.4420 0.062 Uiso 0.63 1 calc PR A 1
O3W O 0.8138(14) 0.3758(13) 0.5013(11) 0.0418(12) Uani 0.37 1 d PDU B 2
H3WA H 0.797(6) 0.426(14) 0.546(7) 0.063 Uiso 0.37 1 d PD C 2
H3WB H 0.895(7) 0.400(15) 0.488(8) 0.063 Uiso 0.37 1 d PD D 2

loop_
_atom_site_aniso_label
_atom_site_aniso_U_11
_atom_site_aniso_U_22
_atom_site_aniso_U_33
_atom_site_aniso_U_23
_atom_site_aniso_U_13
_atom_site_aniso_U_12
N1 0.0169(18) 0.0214(18) 0.0113(16) 0.0022(14) 0.0019(14) -0.0041(14)
C2 0.015(2) 0.021(2) 0.016(2) 0.0011(17) -0.0022(16) -0.0048(17)
C3 0.016(2) 0.015(2) 0.017(2) -0.0010(16) -0.0022(16) -0.0036(16)
N4 0.0146(17) 0.0144(16) 0.0095(16) -0.0016(13) 0.0013(13) -0.0032(13)
C5 0.0115(19) 0.024(2) 0.0123(19) -0.0003(17) 0.0006(16) 0.0000(17)
C6 0.014(2) 0.0128(19) 0.0130(19) -0.0023(15) 0.0018(15) -0.0020(16)
C7 0.016(2) 0.0117(19) 0.0142(19) -0.0028(15) -0.0023(16) -0.0030(16)
C8 0.019(2) 0.018(2) 0.015(2) -0.0046(17) 0.0012(17) -0.0045(17)
C9 0.012(2) 0.023(2) 0.019(2) -0.0049(17) -0.0022(16) -0.0023(17)
C10 0.021(2) 0.018(2) 0.021(2) -0.0035(17) -0.0077(18) -0.0006(17)
C11 0.020(2) 0.018(2) 0.015(2) -0.0004(16) 0.0008(17) -0.0067(17)
C12 0.017(2) 0.020(2) 0.020(2) -0.0114(17) -0.0012(17) -0.0081(17)
C13 0.030(2) 0.029(2) 0.013(2) 0.0003(18) 0.0058(18) -0.007(2)
C14 0.0134(19) 0.0126(19) 0.0116(19) -0.0025(15) 0.0005(15) -0.0035(15)
C15 0.0118(19) 0.017(2) 0.0113(19) -0.0001(16) -0.0014(15) -0.0017(16)
C16 0.015(2) 0.016(2) 0.015(2) -0.0011(16) -0.0011(16) -0.0018(16)
C17 0.014(2) 0.022(2) 0.015(2) -0.0064(17) -0.0014(16) -0.0012(16)
C18 0.014(2) 0.024(2) 0.0128(19) 0.0004(17) 0.0015(16) -0.0031(17)
C19 0.018(2) 0.019(2) 0.016(2) 0.0044(17) -0.0012(17) -0.0032(17)
C20 0.014(2) 0.016(2) 0.015(2) -0.0028(16) 0.0022(16) 0.0004(16)
C21 0.016(2) 0.017(2) 0.0070(18) -0.0032(15) 0.0006(15) 0.0001(16)
C22 0.018(2) 0.020(2) 0.014(2) -0.0036(16) 0.0008(16) -0.0042(17)
C23 0.022(2) 0.019(2) 0.015(2) 0.0011(17) 0.0028(17) 0.0006(17)
C24 0.018(2) 0.026(2) 0.013(2) 0.0005(17) -0.0023(17) 0.0020(18)
C25 0.014(2) 0.029(2) 0.014(2) -0.0052(18) 0.0032(16) -0.0053(18)
C26 0.017(2) 0.017(2) 0.0135(19) -0.0023(16) 0.0014(16) -0.0023(16)
C27 0.014(2) 0.015(2) 0.015(2) -0.0022(16) 0.0047(16) -0.0044(16)
C28 0.018(2) 0.021(2) 0.017(2) -0.0065(17) 0.0013(17) -0.0046(17)
C29 0.023(2) 0.023(2) 0.021(2) -0.0095(18) 0.0078(18) -0.0081(18)
C30 0.028(2) 0.017(2) 0.021(2) -0.0058(18) 0.0048(19) -0.0024(18)
C31 0.016(2) 0.017(2) 0.013(2) -0.0001(16) 0.0032(16) -0.0017(17)
C32 0.019(2) 0.020(2) 0.028(3) -0.0033(19) 0.0020(19) -0.0004(18)
O33 0.0323(18) 0.0327(18) 0.0197(17) -0.0065(14) -0.0008(14) -0.0062(14)
I34 0.01900(15) 0.02796(17) 0.02874(17) 0.00134(12) 0.00317(12) 0.00120(12)
Fe35 0.0163(3) 0.0170(3) 0.0131(3) -0.0034(2) 0.0026(2) -0.0017(2)
C1W 0.041(3) 0.036(3) 0.048(3) -0.002(2) -0.007(2) -0.004(2)
O2W 0.040(3) 0.035(3) 0.047(3) -0.002(2) -0.007(2) -0.004(2)
O3W 0.041(3) 0.036(3) 0.047(3) -0.002(2) -0.007(2) -0.004(2)

loop_
_atom_type_symbol
_atom_type_description
_atom_type_scat_dispersion_real
_atom_type_scat_dispersion_imag
_atom_type_scat_source
C C 0.0033 0.0016 'International Tables Vol C Tables 4.2.6.8 and 6.1.1.4'
H H 0 0 'International Tables Vol C Tables 4.2.6.8 and 6.1.1.4'
N N 0.0061 0.0033 'International Tables Vol C Tables 4.2.6.8 and 6.1.1.4'
O O 0.0106 0.006 'International Tables Vol C Tables 4.2.6.8 and 6.1.1.4'
Fe Fe 0.3463 0.8444 'International Tables Vol C Tables 4.2.6.8 and 6.1.1.4'
I I -0.4742 1.8119 'International Tables Vol C Tables 4.2.6.8 and 6.1.1.4'

loop_
_geom_angle_atom_site_label_1
_geom_angle_atom_site_label_2
_geom_angle_atom_site_label_3
_geom_angle
C5 N1 C2 111.5(3)
C5 N1 C13 126.2(3)
C2 N1 C13 122.3(3)
C3 C2 N1 107.4(3)
C3 C2 H2 126.3
N1 C2 H2 126.3
C2 C3 N4 106.9(3)
C2 C3 H3 126.6
N4 C3 H3 126.6
C5 N4 C3 111.3(3)
C5 N4 C6 127.5(3)
C3 N4 C6 121.2(3)
N1 C5 N4 103.0(3)
N1 C5 Fe35 130.0(3)
N4 C5 Fe35 126.8(3)
N4 C6 C7 109.8(3)
N4 C6 C14 110.3(3)
C7 C6 C14 119.1(3)
N4 C6 H6 105.5
C7 C6 H6 105.5
C14 C6 H6 105.5
C8 C7 C12 117.1(4)
C8 C7 C6 120.7(3)
C12 C7 C6 122.1(3)
C9 C8 C7 122.3(4)
C9 C8 H8 118.9
C7 C8 H8 118.9
C10 C9 C8 120.0(4)
C10 C9 H9 120.0
C8 C9 H9 120.0
C9 C10 C11 118.9(4)
C9 C10 H10 120.6
C11 C10 H10 120.6
C12 C11 C10 120.4(4)
C12 C11 H11 119.8
C10 C11 H11 119.8
C11 C12 C7 121.3(4)
C11 C12 H12 119.3
C7 C12 H12 119.3
N1 C13 H13A 109.5
N1 C13 H13B 109.5
H13A C13 H13B 109.5
N1 C13 H13C 109.5
H13A C13 H13C 109.5
H13B C13 H13C 109.5
C27 C14 C15 111.7(3)
C27 C14 C21 111.6(3)
C15 C14 C21 104.4(3)
C27 C14 C6 109.2(3)
C15 C14 C6 108.0(3)
C21 C14 C6 111.8(3)
C20 C15 C16 118.4(3)
C20 C15 C14 123.3(3)
C16 C15 C14 118.3(3)
C17 C16 C15 120.9(4)
C17 C16 H16 119.6
C15 C16 H16 119.6
C18 C17 C16 120.1(4)
C18 C17 H17 120.0
C16 C17 H17 120.0
C19 C18 C17 119.4(4)
C19 C18 H18 120.3
C17 C18 H18 120.3
C18 C19 C20 120.8(4)
C18 C19 H19 119.6
C20 C19 H19 119.6
C15 C20 C19 120.4(4)
C15 C20 H20 119.8
C19 C20 H20 119.8
C22 C21 C26 117.3(3)
C22 C21 C14 125.2(3)
C26 C21 C14 117.2(3)
C23 C22 C21 121.0(4)
C23 C22 H22 119.5
C21 C22 H22 119.5
C24 C23 C22 120.7(4)
C24 C23 H23 119.7
C22 C23 H23 119.7
C23 C24 C25 119.3(4)
C23 C24 H24 120.4
C25 C24 H24 120.4
C26 C25 C24 120.2(4)
C26 C25 H25 119.9
C24 C25 H25 119.9
C25 C26 C21 121.5(4)
C25 C26 H26 119.3
C21 C26 H26 119.3
C31 C27 C28 106.8(3)
C31 C27 C14 125.4(3)
C28 C27 C14 127.8(3)
C31 C27 Fe35 70.7(2)
C28 C27 Fe35 68.8(2)
C14 C27 Fe35 125.4(3)
C29 C28 C27 108.0(4)
C29 C28 Fe35 71.4(2)
C27 C28 Fe35 70.9(2)
C29 C28 H28 125(3)
C27 C28 H28 127(3)
Fe35 C28 H28 123(3)
C30 C29 C28 108.0(4)
C30 C29 Fe35 70.6(3)
C28 C29 Fe35 68.5(2)
C30 C29 H29 127(3)
C28 C29 H29 125(3)
Fe35 C29 H29 122(3)
C29 C30 C31 108.5(4)
C29 C30 Fe35 70.6(2)
C31 C30 Fe35 70.3(2)
C29 C30 H30 125(3)
C31 C30 H30 127(3)
Fe35 C30 H30 124(3)
C27 C31 C30 108.8(4)
C27 C31 Fe35 69.9(2)
C30 C31 Fe35 70.3(2)
C27 C31 H31 129(3)
C30 C31 H31 123(3)
Fe35 C31 H31 127(3)
O33 C32 Fe35 172.2(4)
C32 Fe35 C5 97.46(18)
C32 Fe35 C28 94.85(18)
C5 Fe35 C28 110.56(16)
C32 Fe35 C27 132.60(17)
C5 Fe35 C27 89.09(15)
C28 Fe35 C27 40.29(15)
C32 Fe35 C30 116.79(18)
C5 Fe35 C30 145.66(16)
C28 Fe35 C30 66.49(17)
C27 Fe35 C30 66.57(15)
C32 Fe35 C29 87.72(18)
C5 Fe35 C29 150.66(16)
C28 Fe35 C29 40.11(16)
C27 Fe35 C29 66.96(15)
C30 Fe35 C29 38.75(17)
C32 Fe35 C31 153.34(18)
C5 Fe35 C31 106.72(16)
C28 Fe35 C31 66.48(16)
C27 Fe35 C31 39.41(15)
C30 Fe35 C31 39.36(15)
C29 Fe35 C31 65.69(16)
C32 Fe35 I34 94.06(14)
C5 Fe35 I34 90.69(11)
C28 Fe35 I34 155.61(12)
C27 Fe35 I34 132.93(11)
C30 Fe35 I34 89.25(13)
C29 Fe35 I34 117.85(12)
C31 Fe35 I34 96.67(11)
O2W C1W H3WA 110(8)
H1W1 C1W H3WA 67.1
H1W2 C1W H3WA 139.1
H1W3 C1W H3WA 45.2
O2W C1W H3WB 73(6)
H1W1 C1W H3WB 142.3
H1W2 C1W H3WB 104.6
H3WA C1W H3WB 77(5)
H3WA O3W H3WB 89.80(14)

loop_
_geom_bond_atom_site_label_1
_geom_bond_atom_site_label_2
_geom_bond_distance
N1 C5 1.370(5)
N1 C2 1.377(5)
N1 C13 1.460(5)
C2 C3 1.331(5)
C2 H2 0.9500
C3 N4 1.385(5)
C3 H3 0.9500
N4 C5 1.372(5)
N4 C6 1.466(5)
C5 Fe35 1.942(4)
C6 C7 1.541(5)
C6 C14 1.581(5)
C6 H6 1.0000
C7 C8 1.390(5)
C7 C12 1.390(5)
C8 C9 1.383(5)
C8 H8 0.9500
C9 C10 1.382(6)
C9 H9 0.9500
C10 C11 1.393(6)
C10 H10 0.9500
C11 C12 1.390(5)
C11 H11 0.9500
C12 H12 0.9500
C13 H13A 0.9800
C13 H13B 0.9800
C13 H13C 0.9800
C14 C27 1.516(5)
C14 C15 1.547(5)
C14 C21 1.553(5)
C15 C20 1.385(5)
C15 C16 1.401(5)
C16 C17 1.385(5)
C16 H16 0.9500
C17 C18 1.382(5)
C17 H17 0.9500
C18 C19 1.380(5)
C18 H18 0.9500
C19 C20 1.390(5)
C19 H19 0.9500
C20 H20 0.9500
C21 C22 1.391(5)
C21 C26 1.403(5)
C22 C23 1.389(5)
C22 H22 0.9500
C23 C24 1.381(6)
C23 H23 0.9500
C24 C25 1.383(6)
C24 H24 0.9500
C25 C26 1.382(5)
C25 H25 0.9500
C26 H26 0.9500
C27 C31 1.417(5)
C27 C28 1.435(5)
C27 Fe35 2.097(4)
C28 C29 1.432(6)
C28 Fe35 2.069(4)
C28 H28 0.86(4)
C29 C30 1.397(6)
C29 Fe35 2.107(4)
C29 H29 0.90(4)
C30 C31 1.419(6)
C30 Fe35 2.106(4)
C30 H30 0.90(4)
C31 Fe35 2.107(4)
C31 H31 0.90(4)
C32 O33 1.134(5)
C32 Fe35 1.759(5)
I34 Fe35 2.6452(6)
C1W O2W 1.450(12)
C1W H1W1 0.9800
C1W H1W2 0.9800
C1W H1W3 0.9800
C1W H3WA 0.96(7)
C1W H3WB 0.97(8)
O2W H2W 0.8400
O3W H3WA 0.8500(10)
O3W H3WB 0.8500(13)

loop_
_geom_torsion_atom_site_label_1
_geom_torsion_atom_site_label_2
_geom_torsion_atom_site_label_3
_geom_torsion_atom_site_label_4
_geom_torsion
C5 N1 C2 C3 0.1(4)
C13 N1 C2 C3 -179.7(4)
N1 C2 C3 N4 1.2(4)
C2 C3 N4 C5 -2.1(4)
C2 C3 N4 C6 178.9(3)
C2 N1 C5 N4 -1.4(4)
C13 N1 C5 N4 178.5(4)
C2 N1 C5 Fe35 173.7(3)
C13 N1 C5 Fe35 -6.5(6)
C3 N4 C5 N1 2.1(4)
C6 N4 C5 N1 -179.0(3)
C3 N4 C5 Fe35 -173.1(3)
C6 N4 C5 Fe35 5.8(5)
C5 N4 C6 C7 -89.3(4)
C3 N4 C6 C7 89.5(4)
C5 N4 C6 C14 43.8(5)
C3 N4 C6 C14 -137.4(3)
N4 C6 C7 C8 4.2(5)
C14 C6 C7 C8 -124.3(4)
N4 C6 C7 C12 -171.2(3)
C14 C6 C7 C12 60.3(5)
C12 C7 C8 C9 -1.7(6)
C6 C7 C8 C9 -177.3(4)
C7 C8 C9 C10 0.5(6)
C8 C9 C10 C11 0.2(6)
C9 C10 C11 C12 0.3(6)
C10 C11 C12 C7 -1.5(6)
C8 C7 C12 C11 2.2(5)
C6 C7 C12 C11 177.8(3)
N4 C6 C14 C27 -63.3(4)
C7 C6 C14 C27 65.0(4)
N4 C6 C14 C15 175.0(3)
C7 C6 C14 C15 -56.7(4)
N4 C6 C14 C21 60.7(4)
C7 C6 C14 C21 -171.1(3)
C27 C14 C15 C20 -1.8(5)
C21 C14 C15 C20 -122.6(4)
C6 C14 C15 C20 118.3(4)
C27 C14 C15 C16 177.2(3)
C21 C14 C15 C16 56.4(4)
C6 C14 C15 C16 -62.7(4)
C20 C15 C16 C17 -4.0(6)
C14 C15 C16 C17 177.0(3)
C15 C16 C17 C18 2.1(6)
C16 C17 C18 C19 1.1(6)
C17 C18 C19 C20 -2.3(6)
C16 C15 C20 C19 2.7(6)
C14 C15 C20 C19 -178.3(3)
C18 C19 C20 C15 0.3(6)
C27 C14 C21 C22 123.6(4)
C15 C14 C21 C22 -115.5(4)
C6 C14 C21 C22 1.1(5)
C27 C14 C21 C26 -61.5(4)
C15 C14 C21 C26 59.4(4)
C6 C14 C21 C26 176.0(3)
C26 C21 C22 C23 0.5(5)
C14 C21 C22 C23 175.4(3)
C21 C22 C23 C24 0.9(6)
C22 C23 C24 C25 -0.7(6)
C23 C24 C25 C26 -0.7(6)
C24 C25 C26 C21 2.1(6)
C22 C21 C26 C25 -2.0(5)
C14 C21 C26 C25 -177.3(3)
C15 C14 C27 C31 71.2(5)
C21 C14 C27 C31 -172.3(3)
C6 C14 C27 C31 -48.3(5)
C15 C14 C27 C28 -109.0(4)
C21 C14 C27 C28 7.5(5)
C6 C14 C27 C28 131.5(4)
C15 C14 C27 Fe35 161.6(3)
C21 C14 C27 Fe35 -81.9(4)
C6 C14 C27 Fe35 42.1(4)
C31 C27 C28 C29 -1.3(4)
C14 C27 C28 C29 178.9(4)
Fe35 C27 C28 C29 -62.1(3)
C31 C27 C28 Fe35 60.8(3)
C14 C27 C28 Fe35 -119.0(4)
C27 C28 C29 C30 2.0(5)
Fe35 C28 C29 C30 -59.8(3)
C27 C28 C29 Fe35 61.8(3)
C28 C29 C30 C31 -1.9(5)
Fe35 C29 C30 C31 -60.4(3)
C28 C29 C30 Fe35 58.5(3)
C28 C27 C31 C30 0.1(4)
C14 C27 C31 C30 180.0(3)
Fe35 C27 C31 C30 59.7(3)
C28 C27 C31 Fe35 -59.6(3)
C14 C27 C31 Fe35 120.2(4)
C29 C30 C31 C27 1.1(5)
Fe35 C30 C31 C27 -59.5(3)
C29 C30 C31 Fe35 60.6(3)
N1 C5 Fe35 C32 29.0(4)
N4 C5 Fe35 C32 -157.0(3)
N1 C5 Fe35 C28 127.1(3)
N4 C5 Fe35 C28 -58.9(4)
N1 C5 Fe35 C27 161.9(4)
N4 C5 Fe35 C27 -24.1(3)
N1 C5 Fe35 C30 -154.8(3)
N4 C5 Fe35 C30 19.1(5)
N1 C5 Fe35 C29 127.7(4)
N4 C5 Fe35 C29 -58.3(5)
N1 C5 Fe35 C31 -162.3(3)
N4 C5 Fe35 C31 11.6(4)
N1 C5 Fe35 I34 -65.2(3)
N4 C5 Fe35 I34 108.8(3)
C29 C28 Fe35 C32 -80.6(3)
C27 C28 Fe35 C32 161.9(2)
C29 C28 Fe35 C5 179.5(2)
C27 C28 Fe35 C5 62.1(3)
C29 C28 Fe35 C27 117.5(3)
C29 C28 Fe35 C30 36.5(2)
C27 C28 Fe35 C30 -80.9(2)
C27 C28 Fe35 C29 -117.5(3)
C29 C28 Fe35 C31 79.6(3)
C27 C28 Fe35 C31 -37.8(2)
C29 C28 Fe35 I34 30.4(4)
C27 C28 Fe35 I34 -87.1(3)
C31 C27 Fe35 C32 -142.5(3)
C28 C27 Fe35 C32 -24.9(3)
C14 C27 Fe35 C32 97.2(4)
C31 C27 Fe35 C5 118.2(2)
C28 C27 Fe35 C5 -124.2(2)
C14 C27 Fe35 C5 -2.1(3)
C31 C27 Fe35 C28 -117.6(3)
C14 C27 Fe35 C28 122.1(4)
C31 C27 Fe35 C30 -36.9(2)
C28 C27 Fe35 C30 80.7(3)
C14 C27 Fe35 C30 -157.2(4)
C31 C27 Fe35 C29 -79.2(3)
C28 C27 Fe35 C29 38.4(2)
C14 C27 Fe35 C29 160.5(4)
C28 C27 Fe35 C31 117.6(3)
C14 C27 Fe35 C31 -120.3(4)
C31 C27 Fe35 I34 28.1(3)
C28 C27 Fe35 I34 145.7(2)
C14 C27 Fe35 I34 -92.2(3)
C29 C30 Fe35 C32 45.5(3)
C31 C30 Fe35 C32 164.3(3)
C29 C30 Fe35 C5 -130.2(3)
C31 C30 Fe35 C5 -11.4(4)
C29 C30 Fe35 C28 -37.8(2)
C31 C30 Fe35 C28 81.0(3)
C29 C30 Fe35 C27 -81.9(3)
C31 C30 Fe35 C27 36.9(2)
C31 C30 Fe35 C29 118.8(4)
C29 C30 Fe35 C31 -118.8(4)
C29 C30 Fe35 I34 139.7(2)
C31 C30 Fe35 I34 -101.5(2)
C30 C29 Fe35 C32 -140.4(3)
C28 C29 Fe35 C32 100.3(3)
C30 C29 Fe35 C5 118.4(4)
C28 C29 Fe35 C5 -0.9(5)
C30 C29 Fe35 C28 119.3(4)
C30 C29 Fe35 C27 80.8(3)
C28 C29 Fe35 C27 -38.6(2)
C28 C29 Fe35 C30 -119.3(4)
C30 C29 Fe35 C31 37.6(2)
C28 C29 Fe35 C31 -81.8(3)
C30 C29 Fe35 I34 -47.0(3)
C28 C29 Fe35 I34 -166.3(2)
C27 C31 Fe35 C32 87.3(4)
C30 C31 Fe35 C32 -32.5(5)
C27 C31 Fe35 C5 -66.9(3)
C30 C31 Fe35 C5 173.3(3)
C27 C31 Fe35 C28 38.7(2)
C30 C31 Fe35 C28 -81.0(3)
C30 C31 Fe35 C27 -119.7(4)
C27 C31 Fe35 C30 119.7(4)
C27 C31 Fe35 C29 82.7(3)
C30 C31 Fe35 C29 -37.0(3)
C27 C31 Fe35 I34 -159.7(2)
C30 C31 Fe35 I34 80.6(2)
